data_7047913
loop_
_publ_author_name
'Zhang, Zu-Zhen'
'Lee, Gene-Hsiang'
'Yang, Chen-I'

_publ_section_title
;
 The use of a semi-flexible bipyrimidyl ligand for the construction of
 azide-based coordination polymers: structural diversities and magnetic
 properties.
;
_journal_issue 46
_journal_name_full 'Dalton transactions (Cambridge, England : 2003)'
_journal_page_first 16709
_journal_page_last 16722
_journal_paper_doi 10.1039/c8dt03928c
_journal_volume 47
_journal_year 2018
_chemical_formula_sum 'C8 H6 Mn N10'
_chemical_formula_weight 297.17
_space_group_crystal_system orthorhombic
_space_group_IT_number 61
_space_group_name_Hall '-P 2ac 2ab'
_space_group_name_H-M_alt 'P b c a'
_symmetry_space_group_name_Hall '-P 2ac 2ab'
_symmetry_space_group_name_H-M 'P b c a'
_atom_sites_solution_hydrogens geom
_audit_creation_method SHELXL-2014
_audit_update_record
;
2018-10-26 deposited with the CCDC.
2018-10-26 downloaded from the CCDC.
;
_cell_angle_alpha 90
_cell_angle_beta 90
_cell_angle_gamma 90
_cell_formula_units_Z 8
_cell_length_a 14.6496(11)
_cell_length_b 7.5253(6)
_cell_length_c 20.2225(15)
_cell_measurement_reflns_used 7435
_cell_measurement_temperature 150(2)
_cell_measurement_theta_max 30.49
_cell_measurement_theta_min 2.45
_cell_volume 2229.4(3)
_computing_cell_refinement 'Bruker SMART'
_computing_data_collection 'Bruker APEX2'
_computing_data_reduction 'Bruker SAINT'
_computing_molecular_graphics 'Bruker SHELXTL'
_computing_publication_material 'Bruker SHELXTL'
_computing_structure_refinement 'SHELXL-2014 (Sheldrick, 2014)'
_computing_structure_solution 'Bruker SHELXTL'
_diffrn_ambient_temperature 150(2)
_diffrn_measured_fraction_theta_full 1.000
_diffrn_measured_fraction_theta_max 0.980
_diffrn_measurement_device_type 'CCD area detector'
_diffrn_measurement_method 'phi and omega scans'
_diffrn_radiation_type MoK\a
_diffrn_radiation_wavelength 0.71073
_diffrn_reflns_av_R_equivalents 0.0452
_diffrn_reflns_av_unetI/netI 0.0335
_diffrn_reflns_Laue_measured_fraction_full 1.000
_diffrn_reflns_Laue_measured_fraction_max 0.980
_diffrn_reflns_limit_h_max 20
_diffrn_reflns_limit_h_min -19
_diffrn_reflns_limit_k_max 10
_diffrn_reflns_limit_k_min -10
_diffrn_reflns_limit_l_max 28
_diffrn_reflns_limit_l_min -24
_diffrn_reflns_number 18239
_diffrn_reflns_point_group_measured_fraction_full 1.000
_diffrn_reflns_point_group_measured_fraction_max 0.980
_diffrn_reflns_theta_full 25.242
_diffrn_reflns_theta_max 30.601
_diffrn_reflns_theta_min 2.014
_exptl_absorpt_coefficient_mu 1.188
_exptl_absorpt_correction_T_max 0.7461
_exptl_absorpt_correction_T_min 0.6826
_exptl_absorpt_correction_type multi-scan
_exptl_absorpt_process_details SADABS
_exptl_crystal_colour yellow
_exptl_crystal_density_diffrn 1.771
_exptl_crystal_description chunk
_exptl_crystal_F_000 1192
_exptl_crystal_size_max 0.22
_exptl_crystal_size_mid 0.13
_exptl_crystal_size_min 0.10
_refine_diff_density_max 0.379
_refine_diff_density_min -0.311
_refine_diff_density_rms 0.072
_refine_ls_extinction_method none
_refine_ls_goodness_of_fit_ref 1.029
_refine_ls_hydrogen_treatment constr
_refine_ls_matrix_type full
_refine_ls_number_parameters 172
_refine_ls_number_reflns 3363
_refine_ls_number_restraints 0
_refine_ls_restrained_S_all 1.029
_refine_ls_R_factor_all 0.0440
_refine_ls_R_factor_gt 0.0297
_refine_ls_shift/su_max 0.001
_refine_ls_shift/su_mean 0.000
_refine_ls_structure_factor_coef Fsqd
_refine_ls_weighting_details 'w=1/[\s^2^(Fo^2^)+(0.0286P)^2^+0.8029P] where P=(Fo^2^+2Fc^2^)/3'
_refine_ls_weighting_scheme calc
_refine_ls_wR_factor_gt 0.0646
_refine_ls_wR_factor_ref 0.0709
_reflns_Friedel_coverage 0.000
_reflns_number_gt 2632
_reflns_number_total 3363
_reflns_threshold_expression 'I > 2\s(I)'
_cod_data_source_file c8dt03928c2.cif
_cod_data_source_block compound_3
_cod_depositor_comments 'Adding full bibliography for 7047910--7047913.cif.'
_cod_database_code 7047913
_shelx_space_group_comment
;
The symmetry employed for this shelxl refinement is uniquely defined
by the following loop, which should always be used as a source of
symmetry information in preference to the above space-group names.
They are only intended as comments.
;
_shelxl_version_number 2014-3

loop_
_space_group_symop_operation_xyz
'x, y, z'
'-x+1/2, -y, z+1/2'
'-x, y+1/2, -z+1/2'
'x+1/2, -y+1/2, -z'
'-x, -y, -z'
'x-1/2, y, -z-1/2'
'x, -y-1/2, z-1/2'
'-x-1/2, y-1/2, z'

loop_
_atom_site_label
_atom_site_type_symbol
_atom_site_fract_x
_atom_site_fract_y
_atom_site_fract_z
_atom_site_U_iso_or_equiv
_atom_site_adp_type
_atom_site_occupancy
_atom_site_site_symmetry_order
_atom_site_calc_flag
_atom_site_refinement_flags_posn
_atom_site_refinement_flags_adp
Mn1 Mn 0.10349(2) 0.18403(3) 0.32190(2) 0.01157(7) Uani 1 1 d . .
N7 N 0.30403(9) 0.31969(16) 0.34611(6) 0.0142(2) Uani 1 1 d . .
C1 C 0.09701(10) 0.20471(19) 0.16093(8) 0.0136(3) Uani 1 1 d . .
H1 H 0.0428 0.2656 0.1687 0.016 Uiso 1 1 calc R U
N4 N 0.05842(8) 0.54814(17) 0.26003(6) 0.0137(3) Uani 1 1 d . .
N3 N 0.08266(10) 0.47145(18) 0.30770(7) 0.0190(3) Uani 1 1 d . .
N2 N 0.14982(9) 0.16000(17) 0.21242(6) 0.0145(3) Uani 1 1 d . .
C2 C 0.09679(11) 0.2469(2) 0.47833(8) 0.0167(3) Uani 1 1 d . .
H2 H 0.1598 0.2423 0.4731 0.020 Uiso 1 1 calc R U
N5 N -0.03586(9) 0.13028(19) 0.28663(7) 0.0185(3) Uani 1 1 d . .
N9 N 0.25839(9) 0.0328(2) 0.13844(7) 0.0229(3) Uani 1 1 d . .
N10 N -0.08851(9) 0.2552(2) 0.49361(7) 0.0214(3) Uani 1 1 d . .
N1 N 0.04353(9) 0.20968(17) 0.42642(6) 0.0163(3) Uani 1 1 d . .
N6 N 0.24027(9) 0.23441(19) 0.36100(7) 0.0200(3) Uani 1 1 d . .
C3 C 0.12087(10) 0.1627(2) 0.09607(8) 0.0141(3) Uani 1 1 d . .
C4 C 0.06131(10) 0.29207(19) 0.53975(8) 0.0143(3) Uani 1 1 d . .
C5 C 0.20361(11) 0.0749(2) 0.08790(8) 0.0199(3) Uani 1 1 d . .
H5 H 0.2217 0.0441 0.0453 0.024 Uiso 1 1 calc R U
C6 C -0.03387(11) 0.2972(2) 0.54429(8) 0.0172(3) Uani 1 1 d . .
H6 H -0.0603 0.3313 0.5841 0.021 Uiso 1 1 calc R U
C7 C -0.04690(11) 0.2131(2) 0.43702(8) 0.0194(3) Uani 1 1 d . .
H7 H -0.0842 0.1832 0.4015 0.023 Uiso 1 1 calc R U
N8 N 0.12950(9) -0.10138(18) 0.33209(7) 0.0203(3) Uani 1 1 d . .
C8 C 0.22830(11) 0.0767(2) 0.19830(8) 0.0195(3) Uani 1 1 d . .
H8 H 0.2654 0.0467 0.2339 0.023 Uiso 1 1 calc R U

loop_
_atom_site_aniso_label
_atom_site_aniso_U_11
_atom_site_aniso_U_22
_atom_site_aniso_U_33
_atom_site_aniso_U_23
_atom_site_aniso_U_13
_atom_site_aniso_U_12
Mn1 0.01213(11) 0.01320(11) 0.00939(11) 0.00017(8) -0.00109(8) 0.00000(8)
N7 0.0151(6) 0.0146(6) 0.0128(6) 0.0003(5) -0.0032(5) 0.0033(5)
C1 0.0145(7) 0.0148(7) 0.0116(7) 0.0006(5) 0.0005(6) -0.0005(6)
N4 0.0111(6) 0.0144(6) 0.0155(6) -0.0039(5) 0.0002(5) 0.0001(5)
N3 0.0250(7) 0.0157(6) 0.0165(7) 0.0007(5) -0.0033(6) 0.0014(5)
N2 0.0142(6) 0.0181(6) 0.0113(6) 0.0004(5) 0.0000(5) 0.0000(5)
C2 0.0164(7) 0.0209(7) 0.0129(7) 0.0021(6) -0.0009(6) 0.0010(6)
N5 0.0156(6) 0.0257(7) 0.0141(6) -0.0035(5) -0.0014(5) -0.0013(5)
N9 0.0175(7) 0.0347(8) 0.0164(7) -0.0015(6) -0.0008(6) 0.0073(6)
N10 0.0168(6) 0.0312(8) 0.0160(7) -0.0015(6) 0.0008(5) -0.0031(6)
N1 0.0173(6) 0.0211(7) 0.0105(6) -0.0004(5) -0.0006(5) 0.0000(5)
N6 0.0145(6) 0.0242(7) 0.0214(7) 0.0017(6) -0.0034(6) -0.0038(5)
C3 0.0153(7) 0.0159(7) 0.0111(7) 0.0004(5) -0.0004(5) -0.0011(6)
C4 0.0182(7) 0.0149(7) 0.0099(7) 0.0025(5) -0.0013(6) -0.0015(6)
C5 0.0179(8) 0.0283(9) 0.0134(7) -0.0024(6) 0.0022(6) 0.0036(7)
C6 0.0189(7) 0.0212(8) 0.0116(7) 0.0003(6) 0.0028(6) -0.0017(6)
C7 0.0181(7) 0.0268(8) 0.0135(8) -0.0014(6) -0.0016(6) -0.0019(6)
N8 0.0178(6) 0.0163(7) 0.0270(8) 0.0029(6) -0.0032(6) 0.0007(5)
C8 0.0162(7) 0.0277(9) 0.0145(7) 0.0024(6) -0.0020(6) 0.0029(7)

loop_
_atom_type_symbol
_atom_type_description
_atom_type_scat_dispersion_real
_atom_type_scat_dispersion_imag
_atom_type_scat_source
C C 0.0033 0.0016 'International Tables Vol C Tables 4.2.6.8 and 6.1.1.4'
H H 0.0000 0.0000 'International Tables Vol C Tables 4.2.6.8 and 6.1.1.4'
N N 0.0061 0.0033 'International Tables Vol C Tables 4.2.6.8 and 6.1.1.4'
O O 0.0106 0.0060 'International Tables Vol C Tables 4.2.6.8 and 6.1.1.4'
Mn Mn 0.3368 0.7283 'International Tables Vol C Tables 4.2.6.8 and 6.1.1.4'

loop_
_geom_angle_atom_site_label_1
_geom_angle_atom_site_label_2
_geom_angle_atom_site_label_3
_geom_angle
_geom_angle_site_symmetry_1
_geom_angle_site_symmetry_3
N6 Mn1 N8 88.66(5) . .
N6 Mn1 N5 177.68(5) . .
N8 Mn1 N5 90.67(5) . .
N6 Mn1 N3 90.22(5) . .
N8 Mn1 N3 177.10(5) . .
N5 Mn1 N3 90.56(5) . .
N6 Mn1 N1 90.18(5) . .
N8 Mn1 N1 93.57(5) . .
N5 Mn1 N1 87.65(5) . .
N3 Mn1 N1 89.11(5) . .
N6 Mn1 N2 95.18(5) . .
N8 Mn1 N2 87.85(5) . .
N5 Mn1 N2 87.01(5) . .
N3 Mn1 N2 89.58(5) . .
N1 Mn1 N2 174.49(5) . .
N6 N7 N8 176.85(15) . 8_665
N2 C1 C3 121.97(14) . .
N2 C1 H1 119.0 . .
C3 C1 H1 119.0 . .
N5 N4 N3 177.47(16) 3 .
N4 N3 Mn1 128.99(11) . .
C8 N2 C1 116.55(14) . .
C8 N2 Mn1 119.35(11) . .
C1 N2 Mn1 123.53(10) . .
N1 C2 C4 122.34(14) . .
N1 C2 H2 118.8 . .
C4 C2 H2 118.8 . .
N4 N5 Mn1 128.16(11) 3_545 .
C8 N9 C5 115.96(14) . .
C7 N10 C6 116.07(14) . .
C2 N1 C7 116.50(14) . .
C2 N1 Mn1 121.12(10) . .
C7 N1 Mn1 121.74(11) . .
N7 N6 Mn1 137.04(12) . .
C5 C3 C1 116.00(14) . .
C5 C3 C4 122.26(14) . 7_565
C1 C3 C4 121.73(14) . 7_565
C2 C4 C6 116.04(14) . .
C2 C4 C3 121.73(14) . 7_566
C6 C4 C3 122.21(14) . 7_566
N9 C5 C3 123.01(15) . .
N9 C5 H5 118.5 . .
C3 C5 H5 118.5 . .
N10 C6 C4 122.65(15) . .
N10 C6 H6 118.7 . .
C4 C6 H6 118.7 . .
N10 C7 N1 126.32(15) . .
N10 C7 H7 116.8 . .
N1 C7 H7 116.8 . .
N7 N8 Mn1 131.47(11) 8_655 .
N9 C8 N2 126.47(15) . .
N9 C8 H8 116.8 . .
N2 C8 H8 116.8 . .

loop_
_geom_bond_atom_site_label_1
_geom_bond_atom_site_label_2
_geom_bond_distance
_geom_bond_site_symmetry_2
Mn1 N6 2.1874(13) .
Mn1 N8 2.1911(14) .
Mn1 N5 2.1999(13) .
Mn1 N3 2.2031(14) .
Mn1 N1 2.2970(13) .
Mn1 N2 2.3226(13) .
N7 N6 1.1725(18) .
N7 N8 1.1754(18) 8_665
C1 N2 1.340(2) .
C1 C3 1.394(2) .
C1 H1 0.9300 .
N4 N5 1.1755(18) 3
N4 N3 1.1784(18) .
N2 C8 1.340(2) .
C2 N1 1.338(2) .
C2 C4 1.389(2) .
C2 H2 0.9300 .
N5 N4 1.1755(18) 3_545
N9 C8 1.330(2) .
N9 C5 1.338(2) .
N10 C7 1.335(2) .
N10 C6 1.338(2) .
N1 C7 1.342(2) .
C3 C5 1.390(2) .
C3 C4 1.475(2) 7_565
C4 C6 1.398(2) .
C4 C3 1.475(2) 7_566
C5 H5 0.9300 .
C6 H6 0.9300 .
C7 H7 0.9300 .
N8 N7 1.1754(18) 8_655
C8 H8 0.9300 .
